data_4035509
loop_
_publ_author_name
'Sakaine, Guna'
'Smits, Gints'

_publ_section_title
;
 Modified Julia-Kocienski Reagents for a Stereoselective Introduction of
 Trisubstituted Double Bonds: A Formal Total Synthesis of Limazepine E and
 Barmumycin.
;
_journal_issue 9
_journal_name_full 'The Journal of organic chemistry'
_journal_page_first 5323
_journal_page_last 5330
_journal_paper_doi 10.1021/acs.joc.8b00643
_journal_volume 83
_journal_year 2018
_chemical_formula_moiety 'C21 H34 N4 O2 S'
_chemical_formula_sum 'C21 H34 N4 O2 S'
_chemical_formula_weight 406.58
_space_group_IT_number 14
_space_group_name_Hall '-P 2yn'
_space_group_name_H-M_alt 'P 1 21/n 1'
_symmetry_cell_setting monoclinic
_symmetry_space_group_name_H-M 'P 1 21/n 1'
_atom_sites_solution_hydrogens mixed
_atom_sites_solution_primary direct
_atom_sites_solution_secondary difmap
_audit_creation_method SHELXL
_cell_angle_alpha 90.00
_cell_angle_beta 104.9220(9)
_cell_angle_gamma 90.00
_cell_formula_units_Z 4
_cell_length_a 9.7130(2)
_cell_length_b 25.2530(6)
_cell_length_c 9.8340(3)
_cell_measurement_reflns_used 3072
_cell_measurement_temperature 293(2)
_cell_measurement_theta_max 27.5
_cell_measurement_theta_min 0.9
_cell_volume 2330.76(10)
_computing_structure_refinement 'SHELXL (Sheldrick, 2008)'
_computing_structure_solution 'SHELXS-97 (Sheldrick, 1990)'
_diffrn_ambient_temperature 293(2)
_diffrn_measured_fraction_theta_full 0.98
_diffrn_measured_fraction_theta_max 0.98
_diffrn_measurement_device_type 'Bruker-Nonius KappaCCD'
_diffrn_measurement_method '\f and \w scan'
_diffrn_radiation_monochromator graphite
_diffrn_radiation_source 'fine-focus sealed tube'
_diffrn_radiation_type MoK\a
_diffrn_radiation_wavelength 0.71073
_diffrn_reflns_av_R_equivalents 0.0494
_diffrn_reflns_av_sigmaI/netI 0.0795
_diffrn_reflns_limit_h_max 12
_diffrn_reflns_limit_h_min -12
_diffrn_reflns_limit_k_max 33
_diffrn_reflns_limit_k_min -27
_diffrn_reflns_limit_l_max 12
_diffrn_reflns_limit_l_min -12
_diffrn_reflns_number 10034
_diffrn_reflns_theta_full 28.0
_diffrn_reflns_theta_max 28.0
_diffrn_reflns_theta_min 2.6
_exptl_absorpt_coefficient_mu 0.161
_exptl_absorpt_correction_type none
_exptl_crystal_colour Colourless
_exptl_crystal_density_diffrn 1.159
_exptl_crystal_density_method 'not measured'
_exptl_crystal_description Block
_exptl_crystal_F_000 880
_exptl_crystal_size_max 0.39
_exptl_crystal_size_mid 0.24
_exptl_crystal_size_min 0.21
_refine_diff_density_max 0.347
_refine_diff_density_min -0.356
_refine_diff_density_rms 0.052
_refine_ls_extinction_method none
_refine_ls_goodness_of_fit_ref 1.002
_refine_ls_hydrogen_treatment constr
_refine_ls_matrix_type full
_refine_ls_number_parameters 253
_refine_ls_number_reflns 5478
_refine_ls_number_restraints 0
_refine_ls_restrained_S_all 1.002
_refine_ls_R_factor_all 0.1345
_refine_ls_R_factor_gt 0.0732
_refine_ls_shift/su_max 0.000
_refine_ls_shift/su_mean 0.000
_refine_ls_structure_factor_coef Fsqd
_refine_ls_weighting_details 'calc w=1/[\s^2^(Fo^2^)+(0.0855P)^2^+1.1780P] where P=(Fo^2^+2Fc^2^)/3'
_refine_ls_weighting_scheme calc
_refine_ls_wR_factor_gt 0.1712
_refine_ls_wR_factor_ref 0.2033
_reflns_d_resolution_high 0.7615
_reflns_number_gt 3107
_reflns_number_total 5478
_reflns_threshold_expression >2sigma(I)
_cod_data_source_file jo8b00643_si_002.cif
_cod_data_source_block GSAd115
_cod_original_sg_symbol_H-M 'P 21/n '
_cod_database_code 4035509
_shelx_title ' Compound GSA-D-115'
_shelx_f_calc_maximum 119.34
_shelx_f_squared_multiplier 1.000

loop_
_symmetry_equiv_pos_as_xyz
'x, y, z'
'-x+1/2, y+1/2, -z+1/2'
'-x, -y, -z'
'x-1/2, -y-1/2, z-1/2'

loop_
_atom_site_label
_atom_site_type_symbol
_atom_site_fract_x
_atom_site_fract_y
_atom_site_fract_z
_atom_site_U_iso_or_equiv
_atom_site_adp_type
_atom_site_occupancy
_atom_site_symmetry_multiplicity
_atom_site_calc_flag
_atom_site_refinement_flags
S24 S 0.48206(8) 0.20584(3) 0.14794(8) 0.0518(3) Uani 1 1 d .
N1 N 0.4078(2) 0.12349(9) 0.3117(2) 0.0441(6) Uani 1 1 d .
C6 C 0.5267(3) 0.11955(10) 0.4351(3) 0.0395(6) Uani 1 1 d .
C10 C 0.6315(3) 0.14008(10) 0.6743(3) 0.0405(6) Uani 1 1 d .
H10 H 0.6334 0.1592 0.7591 0.049 Uiso 1 1 d R
C7 C 0.6357(3) 0.08283(10) 0.4331(3) 0.0415(6) Uani 1 1 d .
C11 C 0.5208(3) 0.14867(10) 0.5547(3) 0.0381(6) Uani 1 1 d .
C20 C 0.4034(3) 0.18753(11) 0.5758(3) 0.0449(7) Uani 1 1 d .
C5 C 0.3780(3) 0.15400(11) 0.1954(3) 0.0478(7) Uani 1 1 d .
C9 C 0.7425(3) 0.10484(10) 0.6803(3) 0.0398(6) Uani 1 1 d .
N2 N 0.2954(3) 0.09019(10) 0.2998(3) 0.0636(7) Uani 1 1 d .
C8 C 0.7409(3) 0.07750(11) 0.5578(3) 0.0446(7) Uani 1 1 d .
H8 H 0.8159 0.0506 0.5565 0.054 Uiso 1 1 d R
C27 C 0.3458(3) 0.24836(13) 0.0548(4) 0.0610(9) Uani 1 1 d .
H27A H 0.3017 0.2620 0.1300 0.073 Uiso 1 1 d R
H27B H 0.2735 0.2308 -0.0199 0.073 Uiso 1 1 d R
O25 O 0.5611(3) 0.22968(10) 0.2743(2) 0.0767(7) Uani 1 1 d .
N4 N 0.2536(3) 0.14119(12) 0.1136(3) 0.0668(8) Uani 1 1 d .
C16 C 0.8578(3) 0.09470(11) 0.8157(3) 0.0467(7) Uani 1 1 d .
C22 C 0.4749(4) 0.23939(13) 0.6415(4) 0.0684(10) Uani 1 1 d .
H22A H 0.4039 0.2639 0.6547 0.082 Uiso 1 1 d R
H22B H 0.5258 0.2546 0.5793 0.082 Uiso 1 1 d R
H22C H 0.5402 0.2318 0.7306 0.082 Uiso 1 1 d R
O26 O 0.5566(3) 0.18464(10) 0.0536(3) 0.0829(8) Uani 1 1 d .
C12 C 0.6497(4) 0.04562(12) 0.3117(3) 0.0594(8) Uani 1 1 d .
N3 N 0.2044(3) 0.10135(12) 0.1813(3) 0.0756(9) Uani 1 1 d .
C28 C 0.4055(4) 0.29422(14) -0.0087(4) 0.0684(9) Uani 1 1 d .
H28A H 0.3298 0.3166 -0.0596 0.082 Uiso 1 1 d R
H28B H 0.4592 0.2814 -0.0714 0.082 Uiso 1 1 d R
H28C H 0.4670 0.3140 0.0660 0.082 Uiso 1 1 d R
C23 C 0.2901(3) 0.20581(14) 0.4441(3) 0.0628(9) Uani 1 1 d .
H23A H 0.2253 0.2297 0.4718 0.075 Uiso 1 1 d R
H23B H 0.2388 0.1755 0.3985 0.075 Uiso 1 1 d R
H23C H 0.3348 0.2235 0.3803 0.075 Uiso 1 1 d R
C21 C 0.3260(4) 0.16139(16) 0.6749(4) 0.0746(11) Uani 1 1 d .
H21A H 0.2531 0.1847 0.6894 0.090 Uiso 1 1 d R
H21B H 0.3928 0.1542 0.7635 0.090 Uiso 1 1 d R
H21C H 0.2836 0.1288 0.6342 0.090 Uiso 1 1 d R
C14 C 0.5545(5) 0.05508(16) 0.1656(4) 0.0871(13) Uani 1 1 d .
H14A H 0.5746 0.0295 0.1011 0.105 Uiso 1 1 d R
H14B H 0.5715 0.0900 0.1352 0.105 Uiso 1 1 d R
H14C H 0.4566 0.0520 0.1680 0.105 Uiso 1 1 d R
C19 C 0.8694(6) 0.13831(19) 0.9214(5) 0.135(2) Uani 1 1 d .
H19A H 0.9436 0.1297 1.0038 0.162 Uiso 1 1 d R
H19B H 0.7803 0.1410 0.9460 0.162 Uiso 1 1 d R
H19C H 0.8909 0.1715 0.8838 0.162 Uiso 1 1 d R
C17 C 0.8214(7) 0.0453(2) 0.8827(6) 0.165(3) Uani 1 1 d .
H17A H 0.8928 0.0382 0.9683 0.198 Uiso 1 1 d R
H17B H 0.8163 0.0162 0.8189 0.198 Uiso 1 1 d R
H17C H 0.7307 0.0500 0.9031 0.198 Uiso 1 1 d R
C13 C 0.6224(9) -0.01018(15) 0.3531(5) 0.169(3) Uani 1 1 d .
H13A H 0.6300 -0.0345 0.2804 0.203 Uiso 1 1 d R
H13B H 0.5274 -0.0113 0.3651 0.203 Uiso 1 1 d R
H13C H 0.6891 -0.0199 0.4397 0.203 Uiso 1 1 d R
C15 C 0.8001(6) 0.0510(3) 0.2936(6) 0.160(3) Uani 1 1 d .
H15A H 0.8115 0.0285 0.2187 0.192 Uiso 1 1 d R
H15B H 0.8691 0.0416 0.3791 0.192 Uiso 1 1 d R
H15C H 0.8141 0.0872 0.2707 0.192 Uiso 1 1 d R
C18 C 1.0001(5) 0.0861(3) 0.7902(5) 0.167(3) Uani 1 1 d .
H18A H 1.0689 0.0799 0.8781 0.201 Uiso 1 1 d R
H18B H 1.0273 0.1167 0.7455 0.201 Uiso 1 1 d R
H18C H 0.9959 0.0558 0.7302 0.201 Uiso 1 1 d R

loop_
_atom_site_aniso_label
_atom_site_aniso_U_11
_atom_site_aniso_U_22
_atom_site_aniso_U_33
_atom_site_aniso_U_23
_atom_site_aniso_U_13
_atom_site_aniso_U_12
S24 0.0411(4) 0.0636(5) 0.0478(5) 0.0088(4) 0.0060(3) 0.0031(3)
N1 0.0385(13) 0.0505(13) 0.0379(13) -0.0023(10) 0.0003(10) -0.0048(10)
C6 0.0354(14) 0.0437(14) 0.0359(14) -0.0009(11) 0.0029(11) -0.0020(11)
C10 0.0409(15) 0.0449(14) 0.0340(14) -0.0033(11) 0.0066(12) 0.0048(11)
C7 0.0447(16) 0.0412(14) 0.0378(15) -0.0033(11) 0.0089(12) 0.0001(11)
C11 0.0316(13) 0.0429(14) 0.0382(15) -0.0004(11) 0.0058(11) 0.0023(10)
C20 0.0363(15) 0.0572(16) 0.0386(15) -0.0012(12) 0.0050(12) 0.0090(12)
C5 0.0423(16) 0.0551(17) 0.0385(16) -0.0008(13) -0.0032(13) -0.0027(12)
C9 0.0371(14) 0.0425(14) 0.0373(15) 0.0021(11) 0.0049(12) 0.0008(11)
N2 0.0538(17) 0.0632(16) 0.0638(18) 0.0030(13) -0.0032(14) -0.0171(13)
C8 0.0427(16) 0.0449(15) 0.0442(16) -0.0025(12) 0.0073(13) 0.0095(12)
C27 0.0484(18) 0.071(2) 0.059(2) 0.0123(16) 0.0061(16) 0.0113(15)
O25 0.0644(15) 0.0907(17) 0.0602(15) 0.0123(13) -0.0108(12) -0.0308(13)
N4 0.0533(16) 0.0779(19) 0.0538(17) 0.0023(14) -0.0143(13) -0.0120(14)
C16 0.0463(17) 0.0471(16) 0.0398(16) 0.0023(12) -0.0014(13) 0.0089(12)
C22 0.057(2) 0.0577(19) 0.081(2) -0.0161(17) 0.0005(18) 0.0175(15)
O26 0.0848(18) 0.0851(17) 0.095(2) 0.0195(14) 0.0523(17) 0.0273(14)
C12 0.078(2) 0.0533(18) 0.0458(18) -0.0109(14) 0.0140(16) 0.0137(15)
N3 0.0546(18) 0.083(2) 0.072(2) 0.0057(16) -0.0166(15) -0.0194(15)
C28 0.065(2) 0.072(2) 0.067(2) 0.0125(18) 0.0159(18) 0.0161(17)
C23 0.0514(19) 0.077(2) 0.057(2) -0.0010(16) 0.0075(16) 0.0239(16)
C21 0.064(2) 0.090(3) 0.080(3) 0.020(2) 0.036(2) 0.0225(19)
C14 0.119(4) 0.081(3) 0.054(2) -0.0253(19) 0.008(2) 0.021(2)
C19 0.125(4) 0.115(4) 0.109(4) -0.054(3) -0.073(3) 0.057(3)
C17 0.194(6) 0.147(5) 0.100(4) 0.071(4) -0.061(4) -0.070(4)
C13 0.390(11) 0.042(2) 0.084(3) -0.013(2) 0.077(5) 0.002(4)
C15 0.095(4) 0.293(9) 0.095(4) -0.093(5) 0.032(3) 0.033(5)
C18 0.058(3) 0.368(11) 0.065(3) -0.001(4) -0.003(2) 0.079(4)

loop_
_atom_type_symbol
_atom_type_description
_atom_type_scat_dispersion_real
_atom_type_scat_dispersion_imag
_atom_type_scat_source
C C 0.0033 0.0016 'International Tables Vol C Tables 4.2.6.8 and 6.1.1.4'
H H 0.0000 0.0000 'International Tables Vol C Tables 4.2.6.8 and 6.1.1.4'
N N 0.0061 0.0033 'International Tables Vol C Tables 4.2.6.8 and 6.1.1.4'
O O 0.0106 0.0060 'International Tables Vol C Tables 4.2.6.8 and 6.1.1.4'
S S 0.1246 0.1234 'International Tables Vol C Tables 4.2.6.8 and 6.1.1.4'

loop_
_geom_angle_atom_site_label_1
_geom_angle_atom_site_label_2
_geom_angle_atom_site_label_3
_geom_angle
O25 S24 O26 118.74(17)
O25 S24 C27 111.19(17)
O26 S24 C27 109.31(16)
O25 S24 C5 107.29(13)
O26 S24 C5 108.18(15)
C27 S24 C5 100.50(15)
C5 N1 N2 106.8(2)
C5 N1 C6 134.6(2)
N2 N1 C6 118.7(2)
C11 C6 C7 123.3(2)
C11 C6 N1 118.1(2)
C7 C6 N1 118.2(2)
C11 C10 C9 124.0(2)
C11 C10 H10 119.6
C9 C10 H10 116.4
C8 C7 C6 115.9(2)
C8 C7 C12 115.6(2)
C6 C7 C12 128.5(3)
C10 C11 C6 116.0(2)
C10 C11 C20 114.7(2)
C6 C11 C20 129.2(2)
C21 C20 C23 107.7(3)
C21 C20 C22 110.0(3)
C23 C20 C22 104.2(2)
C21 C20 C11 108.1(2)
C23 C20 C11 117.8(2)
C22 C20 C11 108.9(2)
N4 C5 N1 110.1(3)
N4 C5 S24 121.0(2)
N1 C5 S24 128.9(2)
C8 C9 C10 116.6(2)
C8 C9 C16 121.1(2)
C10 C9 C16 122.2(2)
N3 N2 N1 106.8(2)
C7 C8 C9 124.2(2)
C7 C8 H8 115.4
C9 C8 H8 120.3
C28 C27 S24 111.5(2)
C28 C27 H27A 109.0
S24 C27 H27A 103.3
C28 C27 H27B 108.4
S24 C27 H27B 114.1
H27A C27 H27B 110.3
C5 N4 N3 105.5(3)
C18 C16 C17 106.8(5)
C18 C16 C19 108.5(4)
C17 C16 C19 106.9(4)
C18 C16 C9 112.6(3)
C17 C16 C9 108.7(3)
C19 C16 C9 112.9(2)
C20 C22 H22A 110.1
C20 C22 H22B 108.8
H22A C22 H22B 109.5
C20 C22 H22C 109.5
H22A C22 H22C 109.5
H22B C22 H22C 109.5
C13 C12 C14 107.2(4)
C13 C12 C15 110.8(5)
C14 C12 C15 104.2(3)
C13 C12 C7 107.5(3)
C14 C12 C7 118.8(3)
C15 C12 C7 108.2(3)
N2 N3 N4 110.9(2)
C27 C28 H28A 110.3
C27 C28 H28B 109.8
H28A C28 H28B 109.5
C27 C28 H28C 108.3
H28A C28 H28C 109.5
H28B C28 H28C 109.5
C20 C23 H23A 109.2
C20 C23 H23B 109.1
H23A C23 H23B 109.5
C20 C23 H23C 110.1
H23A C23 H23C 109.5
H23B C23 H23C 109.5
C20 C21 H21A 109.5
C20 C21 H21B 109.4
H21A C21 H21B 109.5
C20 C21 H21C 109.5
H21A C21 H21C 109.5
H21B C21 H21C 109.5
C12 C14 H14A 110.0
C12 C14 H14B 109.1
H14A C14 H14B 109.5
C12 C14 H14C 109.3
H14A C14 H14C 109.5
H14B C14 H14C 109.5
C16 C19 H19A 108.9
C16 C19 H19B 108.4
H19A C19 H19B 109.5
C16 C19 H19C 111.0
H19A C19 H19C 109.5
H19B C19 H19C 109.5
C16 C17 H17A 110.2
C16 C17 H17B 109.3
H17A C17 H17B 109.5
C16 C17 H17C 109.0
H17A C17 H17C 109.5
H17B C17 H17C 109.5
C12 C13 H13A 110.2
C12 C13 H13B 107.5
H13A C13 H13B 109.5
C12 C13 H13C 110.7
H13A C13 H13C 109.5
H13B C13 H13C 109.5
C12 C15 H15A 109.9
C12 C15 H15B 110.5
H15A C15 H15B 109.5
C12 C15 H15C 108.1
H15A C15 H15C 109.5
H15B C15 H15C 109.5
C16 C18 H18A 109.6
C16 C18 H18B 109.7
H18A C18 H18B 109.5
C16 C18 H18C 109.1
H18A C18 H18C 109.5
H18B C18 H18C 109.5

loop_
_geom_bond_atom_site_label_1
_geom_bond_atom_site_label_2
_geom_bond_distance
S24 O25 1.416(2)
S24 O26 1.420(2)
S24 C27 1.766(3)
S24 C5 1.788(3)
N1 C5 1.347(3)
N1 N2 1.359(3)
N1 C6 1.447(3)
C6 C11 1.400(4)
C6 C7 1.412(4)
C10 C11 1.392(4)
C10 C9 1.388(4)
C10 H10 0.9599
C7 C8 1.386(4)
C7 C12 1.553(4)
C11 C20 1.558(3)
C20 C21 1.525(4)
C20 C23 1.538(4)
C20 C22 1.544(4)
C5 N4 1.309(4)
C9 C8 1.384(4)
C9 C16 1.525(4)
N2 N3 1.299(4)
C8 H8 0.9988
C27 C28 1.501(5)
C27 H27A 1.0057
C27 H27B 0.9819
N4 N3 1.359(4)
C16 C18 1.482(5)
C16 C17 1.494(5)
C16 C19 1.499(5)
C22 H22A 0.9601
C22 H22B 0.9599
C22 H22C 0.9600
C12 C13 1.509(5)
C12 C14 1.514(5)
C12 C15 1.523(6)
C28 H28A 0.9599
C28 H28B 0.9600
C28 H28C 0.9599
C23 H23A 0.9600
C23 H23B 0.9600
C23 H23C 0.9600
C21 H21A 0.9600
C21 H21B 0.9601
C21 H21C 0.9600
C14 H14A 0.9599
C14 H14B 0.9599
C14 H14C 0.9601
C19 H19A 0.9600
C19 H19B 0.9600
C19 H19C 0.9600
C17 H17A 0.9600
C17 H17B 0.9601
C17 H17C 0.9599
C13 H13A 0.9601
C13 H13B 0.9600
C13 H13C 0.9600
C15 H15A 0.9600
C15 H15B 0.9600
C15 H15C 0.9600
C18 H18A 0.9599
C18 H18B 0.9602
C18 H18C 0.9599
